data_4322028
loop_
_publ_author_name
'Chin-Ti Chen'
'Sish-Yuan Liao'
'Kuan-Jiuh Lin'
'Chiung-Hsueh Chen'
'Tzu-Yao Jeremy Lin'

_publ_section_title
;
 Structural Effects on Molecular Dipoles and Solvatochromism of
 Nickel(diimine)(dithiolate) Complexes
;
_journal_name_full 'Inorganic Chemistry'
_journal_page_first 2734
_journal_page_last 2741
_journal_paper_doi 10.1021/ic981125w
_journal_volume 38
_journal_year 1999
_chemical_formula_sum 'C24 H28 N4 Ni O2 S2'
_chemical_formula_weight 527.33
_chemical_name_systematic
; 
 ? 
;
_space_group_IT_number 14
_symmetry_cell_setting monoclinic
_symmetry_space_group_name_Hall '-P 2ybc'
_symmetry_space_group_name_H-M 'P 1 21/c 1'
_atom_sites_solution_hydrogens geom
_atom_sites_solution_primary direct
_atom_sites_solution_secondary difmap
_audit_creation_method SHELXL
_cell_angle_alpha 90.00
_cell_angle_beta 90.18(3)
_cell_angle_gamma 90.00
_cell_formula_units_Z 4
_cell_length_a 12.734(3)
_cell_length_b 13.221(3)
_cell_length_c 16.330(3)
_cell_measurement_temperature 293(2)
_cell_volume 2749.2(10)
_computing_structure_refinement 'SHELXL-93 (Sheldrick, 1993)'
_computing_structure_solution 'SHELXS-86 (Sheldrick, 1990)'
_diffrn_ambient_temperature 293(2)
_diffrn_radiation_monochromator graphite
_diffrn_radiation_source 'fine-focus sealed tube'
_diffrn_radiation_wavelength 0.70930
_diffrn_reflns_av_R_equivalents 0.0000
_diffrn_reflns_av_sigmaI/netI 0.0600
_diffrn_reflns_limit_h_max 13
_diffrn_reflns_limit_h_min -13
_diffrn_reflns_limit_k_max 14
_diffrn_reflns_limit_k_min 0
_diffrn_reflns_limit_l_max 17
_diffrn_reflns_limit_l_min 0
_diffrn_reflns_number 3591
_diffrn_reflns_theta_max 22.43
_diffrn_reflns_theta_min 1.60
_exptl_absorpt_coefficient_mu 0.883
_exptl_crystal_density_diffrn 1.274
_exptl_crystal_F_000 1104
_refine_diff_density_max 1.157
_refine_diff_density_min -0.275
_refine_diff_density_rms 0.116
_refine_ls_extinction_method none
_refine_ls_goodness_of_fit_all 1.003
_refine_ls_goodness_of_fit_obs 1.147
_refine_ls_matrix_type full
_refine_ls_number_parameters 314
_refine_ls_number_reflns 3591
_refine_ls_number_restraints 0
_refine_ls_restrained_S_all 1.003
_refine_ls_restrained_S_obs 1.147
_refine_ls_R_factor_all 0.1034
_refine_ls_R_factor_obs 0.0616
_refine_ls_shift/esd_max 5.567
_refine_ls_shift/esd_mean 0.187
_refine_ls_structure_factor_coef Fsqd
_refine_ls_weighting_details 'w=1/[\s^2^(Fo^2^)+(0.1809P)^2^+0.0000P] where P=(Fo^2^+2Fc^2^)/3'
_refine_ls_weighting_scheme calc
_refine_ls_wR_factor_all 0.2410
_refine_ls_wR_factor_obs 0.2114
_reflns_number_observed 2204
_reflns_number_total 3591
_reflns_observed_criterion >2sigma(I)
_cod_data_source_file ic981125w_1.cif
_cod_data_source_block 1
_cod_depositor_comments
;
The following automatic conversions were performed:

'_refine_ls_weighting_scheme' value 'calc
w=1/[\s^2^(Fo^2^)+(0.1809P)^2^+0.0000P] where P=(Fo^2^+2Fc^2^)/3' was
changed to 'calc'. New tag '_refine_ls_weighting_details' was
created. The value of the new tag was set to
'w=1/[\s^2^(Fo^2^)+(0.1809P)^2^+0.0000P] where P=(Fo^2^+2Fc^2^)/3'.

Automatic conversion script
Id: cif_fix_values 3143 2015-03-26 13:38:13Z robertas 
;
_cod_database_code 4322028

loop_
_symmetry_equiv_pos_as_xyz
'x, y, z'
'-x, y+1/2, -z+1/2'
'-x, -y, -z'
'x, -y-1/2, z-1/2'

loop_
_atom_site_aniso_label
_atom_site_aniso_U_11
_atom_site_aniso_U_22
_atom_site_aniso_U_33
_atom_site_aniso_U_23
_atom_site_aniso_U_13
_atom_site_aniso_U_12
Ni1 0.0412(6) 0.0496(6) 0.0414(6) 0.0012(4) -0.0034(4) 0.0020(4)
S2 0.0456(11) 0.0634(13) 0.0504(12) 0.0080(10) -0.0074(9) -0.0045(10)
S1 0.0477(12) 0.0665(14) 0.0522(12) 0.0118(10) -0.0079(9) -0.0028(10)
N1 0.043(4) 0.052(4) 0.049(4) 0.001(3) -0.001(3) 0.001(3)
N2 0.046(4) 0.050(4) 0.043(3) 0.005(3) -0.002(3) 0.005(3)
N3 0.095(7) 0.112(7) 0.076(6) 0.024(6) -0.017(5) -0.009(6)
N4 0.090(7) 0.200(12) 0.137(9) 0.098(9) -0.023(6) -0.062(8)
C1 0.065(5) 0.049(5) 0.047(4) 0.005(4) 0.001(4) -0.001(4)
C2 0.048(5) 0.065(5) 0.053(5) 0.006(4) -0.004(4) -0.005(4)
C3 0.057(5) 0.080(6) 0.061(5) 0.023(5) -0.010(4) -0.011(5)
C4 0.077(7) 0.101(8) 0.078(7) 0.035(6) -0.022(6) -0.028(6)
C5 0.049(5) 0.055(5) 0.056(5) 0.006(4) 0.004(4) 0.006(4)
C6 0.053(5) 0.047(4) 0.048(4) 0.003(4) -0.007(4) 0.004(4)
C7 0.035(4) 0.058(5) 0.049(4) 0.003(4) -0.005(3) 0.005(4)
C8 0.043(4) 0.067(5) 0.065(5) -0.014(4) -0.011(4) 0.007(4)
C9 0.064(6) 0.073(6) 0.080(6) -0.014(5) 0.000(5) 0.014(5)
C10 0.057(5) 0.062(6) 0.085(7) 0.008(5) 0.002(5) 0.004(5)
C11 0.066(6) 0.095(8) 0.063(6) 0.000(5) -0.012(5) -0.004(5)
C12 0.047(5) 0.072(6) 0.056(5) -0.010(4) -0.005(4) 0.003(4)
C13 0.045(5) 0.118(9) 0.131(10) 0.017(8) -0.017(6) 0.016(6)
C14 0.051(5) 0.053(5) 0.043(4) 0.008(4) -0.006(4) 0.007(4)
C15 0.065(6) 0.077(6) 0.066(6) -0.004(5) -0.002(5) 0.010(5)
C16 0.051(6) 0.093(7) 0.080(7) 0.010(6) -0.001(5) 0.026(5)
C17 0.036(5) 0.097(8) 0.090(7) 0.041(6) 0.004(5) 0.002(5)
C18 0.059(6) 0.107(9) 0.092(7) 0.020(7) -0.023(6) -0.021(6)
C19 0.059(5) 0.070(6) 0.071(6) -0.007(5) -0.015(5) 0.003(5)
C20 0.048(6) 0.159(13) 0.187(14) 0.086(11) -0.009(7) -0.004(7)
C21 0.046(5) 0.086(7) 0.090(7) 0.041(6) 0.008(5) 0.005(5)
C22 0.068(7) 0.084(8) 0.142(10) 0.023(7) 0.001(7) -0.006(6)
C23 0.059(5) 0.072(6) 0.069(6) 0.023(5) -0.001(5) 0.005(5)
C24 0.112(9) 0.090(8) 0.058(6) 0.015(5) -0.014(6) -0.003(7)
O2 0.119(7) 0.149(8) 0.124(7) -0.033(6) -0.029(6) 0.025(6)
O1 0.096(7) 0.197(13) 0.325(20) 0.065(14) -0.111(10) -0.045(8)

loop_
_atom_site_label
_atom_site_type_symbol
_atom_site_fract_x
_atom_site_fract_y
_atom_site_fract_z
_atom_site_U_iso_or_equiv
_atom_site_thermal_displace_type
_atom_site_occupancy
_atom_site_calc_flag
_atom_site_refinement_flags
_atom_site_disorder_group
Ni1 Ni 0.01777(7) 0.08219(7) 0.11993(5) 0.0440(4) Uani 1 d . .
S2 S 0.1644(2) 0.1483(2) 0.08728(12) 0.0531(6) Uani 1 d . .
S1 S -0.0609(2) 0.1559(2) 0.02116(12) 0.0555(6) Uani 1 d . .
N1 N -0.1105(5) 0.0344(5) 0.1681(4) 0.048(2) Uani 1 d . .
N2 N 0.0783(5) -0.0023(5) 0.2013(4) 0.047(2) Uani 1 d . .
N3 N -0.0181(7) 0.3161(8) -0.1599(5) 0.094(3) Uani 1 d . .
N4 N 0.2877(8) 0.3212(11) -0.0628(7) 0.143(5) Uani 1 d . .
C1 C 0.0364(7) 0.2218(6) -0.0297(5) 0.054(2) Uani 1 d . .
C2 C 0.1357(6) 0.2209(6) 0.0011(5) 0.055(2) Uani 1 d . .
C3 C 0.0086(7) 0.2738(7) -0.1013(5) 0.066(2) Uani 1 d . .
C4 C 0.2189(8) 0.2770(9) -0.0345(6) 0.086(3) Uani 1 d . .
C5 C -0.0977(6) -0.0259(6) 0.2298(5) 0.053(2) Uani 1 d . .
C6 C 0.0134(6) -0.0498(6) 0.2484(5) 0.049(2) Uani 1 d . .
C7 C -0.2137(5) 0.0698(6) 0.1464(4) 0.048(2) Uani 1 d . .
C8 C -0.2584(6) 0.1462(7) 0.1916(5) 0.058(2) Uani 1 d . .
H8 H -0.2230 0.1750 0.2357 0.070 Uiso 1 calc . .
C9 C -0.3582(7) 0.1791(8) 0.1694(6) 0.073(3) Uani 1 d . .
H9 H -0.3889 0.2309 0.1996 0.087 Uiso 1 calc . .
C10 C -0.4139(7) 0.1386(7) 0.1047(6) 0.068(2) Uani 1 d . .
C11 C -0.3636(8) 0.0668(8) 0.0592(6) 0.075(3) Uani 1 d . .
H11 H -0.3967 0.0413 0.0127 0.089 Uiso 1 calc . .
C12 C -0.2626(6) 0.0302(7) 0.0804(5) 0.058(2) Uani 1 d . .
H12 H -0.2307 -0.0202 0.0495 0.070 Uiso 1 calc . .
C13 C -0.5235(7) 0.1729(9) 0.0820(8) 0.098(4) Uani 1 d . .
H13A H -0.5462 0.2240 0.1197 0.147 Uiso 1 calc . .
H13B H -0.5706 0.1163 0.0843 0.147 Uiso 1 calc . .
H13C H -0.5232 0.2001 0.0275 0.147 Uiso 1 calc . .
C14 C 0.1896(6) -0.0212(6) 0.2113(4) 0.049(2) Uani 1 d . .
C15 C 0.2390(7) -0.0933(7) 0.1646(5) 0.069(3) Uani 1 d . .
H15 H 0.2000 -0.1314 0.1275 0.083 Uiso 1 calc . .
C16 C 0.3460(7) -0.1105(8) 0.1718(6) 0.075(3) Uani 1 d . .
H16 H 0.3789 -0.1587 0.1393 0.090 Uiso 1 calc . .
C17 C 0.4020(7) -0.0553(9) 0.2271(7) 0.075(3) Uani 1 d . .
C18 C 0.3524(8) 0.0167(9) 0.2739(7) 0.086(3) Uani 1 d . .
H18 H 0.3912 0.0533 0.3120 0.103 Uiso 1 calc . .
C19 C 0.2462(7) 0.0362(7) 0.2655(6) 0.067(2) Uani 1 d . .
H19 H 0.2141 0.0869 0.2960 0.080 Uiso 1 calc . .
C20 C 0.5194(9) -0.0771(11) 0.2372(10) 0.131(6) Uani 1 d . .
H20A H 0.5483 -0.0332 0.2783 0.197 Uiso 1 calc . .
H20B H 0.5544 -0.0656 0.1861 0.197 Uiso 1 calc . .
H20C H 0.5291 -0.1462 0.2535 0.197 Uiso 1 calc . .
C21 C -0.1867(7) -0.0726(8) 0.2774(6) 0.074(3) Uani 1 d . .
H21A H -0.1643 -0.0853 0.3333 0.089 Uiso 1 calc . .
H21B H -0.2457 -0.0262 0.2788 0.089 Uiso 1 calc . .
C22 C -0.2197(9) -0.1700(9) 0.2379(8) 0.098(4) Uani 1 d . .
H22A H -0.2761 -0.1994 0.2685 0.147 Uiso 1 calc . .
H22B H -0.1612 -0.2159 0.2370 0.147 Uiso 1 calc . .
H22C H -0.2427 -0.1570 0.1828 0.147 Uiso 1 calc . .
C23 C 0.0446(7) -0.1206(7) 0.3165(5) 0.067(2) Uani 1 d . .
H23A H 0.1135 -0.1487 0.3052 0.080 Uiso 1 calc . .
H23B H -0.0051 -0.1760 0.3194 0.080 Uiso 1 calc . .
C24 C 0.0473(9) -0.0641(8) 0.3994(6) 0.087(3) Uani 1 d . .
H24A H 0.0673 -0.1103 0.4420 0.131 Uiso 1 calc . .
H24B H -0.0211 -0.0371 0.4108 0.131 Uiso 1 calc . .
H24C H 0.0973 -0.0099 0.3967 0.131 Uiso 1 calc . .
O2 O 0.2450(7) 0.6285(8) 0.0654(6) 0.131(3) Uani 1 d . .
O1 O 0.4532(9) 0.6240(12) 0.0580(12) 0.206(7) Uani 1 d . .
H1A H 0.4100(51) 0.5690(46) 0.0946(36) 0.029(16) Uiso 1 d . .
H2A H 0.3098(51) 0.6473(51) -0.0063(38) 0.036(17) Uiso 1 d . .
H1B H 0.4327(84) 0.5866(70) 0.0073(55) 0.032(28) Uiso 1 d . .
H2B H 0.3326(65) 0.6039(60) 0.0004(46) 0.000(23) Uiso 1 d . .

loop_
_atom_type_symbol
_atom_type_description
_atom_type_scat_dispersion_real
_atom_type_scat_dispersion_imag
_atom_type_scat_source
C C 0.0033 0.0016 'International Tables Vol C Tables 4.2.6.8 and 6.1.1.4'
H H 0.0000 0.0000 'International Tables Vol C Tables 4.2.6.8 and 6.1.1.4'
N N 0.0061 0.0033 'International Tables Vol C Tables 4.2.6.8 and 6.1.1.4'
O O 0.0106 0.0060 'International Tables Vol C Tables 4.2.6.8 and 6.1.1.4'
Ni Ni 0.3393 1.1124 'International Tables Vol C Tables 4.2.6.8 and 6.1.1.4'
S S 0.1246 0.1234 'International Tables Vol C Tables 4.2.6.8 and 6.1.1.4'

loop_
_geom_angle_atom_site_label_1
_geom_angle_atom_site_label_2
_geom_angle_atom_site_label_3
_geom_angle
_geom_angle_site_symmetry_1
_geom_angle_site_symmetry_3
_geom_angle_publ_flag
N2 Ni1 N1 82.2(3) . . ?
N2 Ni1 S1 171.0(2) . . ?
N1 Ni1 S1 93.5(2) . . ?
N2 Ni1 S2 93.6(2) . . ?
N1 Ni1 S2 169.6(2) . . ?
S1 Ni1 S2 91.91(8) . . ?
C2 S2 Ni1 104.2(3) . . ?
C1 S1 Ni1 104.9(3) . . ?
C5 N1 C7 120.3(6) . . ?
C5 N1 Ni1 114.6(5) . . ?
C7 N1 Ni1 124.8(5) . . ?
C6 N2 C14 118.4(6) . . ?
C6 N2 Ni1 116.3(5) . . ?
C14 N2 Ni1 125.2(5) . . ?
C2 C1 C3 123.0(8) . . ?
C2 C1 S1 119.0(6) . . ?
C3 C1 S1 117.9(6) . . ?
C1 C2 C4 122.6(8) . . ?
C1 C2 S2 119.8(6) . . ?
C4 C2 S2 117.6(6) . . ?
N3 C3 C1 177.6(10) . . ?
N4 C4 C2 178.7(12) . . ?
N1 C5 C6 114.2(7) . . ?
N1 C5 C21 124.1(7) . . ?
C6 C5 C21 121.7(7) . . ?
N2 C6 C5 112.7(7) . . ?
N2 C6 C23 125.0(7) . . ?
C5 C6 C23 122.4(7) . . ?
C12 C7 C8 121.6(7) . . ?
C12 C7 N1 119.3(7) . . ?
C8 C7 N1 119.0(7) . . ?
C7 C8 C9 118.0(8) . . ?
C7 C8 H8 120.9(8) . . ?
C9 C8 H8 121.2(8) . . ?
C10 C9 C8 123.1(8) . . ?
C10 C9 H9 118.5(9) . . ?
C8 C9 H9 118.4(10) . . ?
C11 C10 C9 116.5(8) . . ?
C11 C10 C13 120.5(10) . . ?
C9 C10 C13 122.9(9) . . ?
C10 C11 C12 122.1(9) . . ?
C10 C11 H11 118.9(10) . . ?
C12 C11 H11 119.0(10) . . ?
C7 C12 C11 118.6(8) . . ?
C7 C12 H12 120.7(8) . . ?
C11 C12 H12 120.6(8) . . ?
C10 C13 H13A 109.4(10) . . ?
C10 C13 H13B 109.7(10) . . ?
H13A C13 H13B 109.3(11) . . ?
C10 C13 H13C 109.6(9) . . ?
H13A C13 H13C 109.1(11) . . ?
H13B C13 H13C 109.7(11) . . ?
C19 C14 C15 120.1(8) . . ?
C19 C14 N2 119.3(7) . . ?
C15 C14 N2 120.5(7) . . ?
C14 C15 C16 121.2(9) . . ?
C14 C15 H15 119.6(9) . . ?
C16 C15 H15 119.2(10) . . ?
C17 C16 C15 118.8(9) . . ?
C17 C16 H16 120.5(10) . . ?
C15 C16 H16 120.7(11) . . ?
C16 C17 C18 119.9(8) . . ?
C16 C17 C20 118.7(11) . . ?
C18 C17 C20 121.4(12) . . ?
C17 C18 C19 121.7(10) . . ?
C17 C18 H18 119.1(11) . . ?
C19 C18 H18 119.2(13) . . ?
C14 C19 C18 118.2(9) . . ?
C14 C19 H19 120.8(8) . . ?
C18 C19 H19 121.0(10) . . ?
C17 C20 H20A 109.4(13) . . ?
C17 C20 H20B 109.4(11) . . ?
H20A C20 H20B 109.3(12) . . ?
C17 C20 H20C 109.9(10) . . ?
H20A C20 H20C 109.5(13) . . ?
H20B C20 H20C 109.3(16) . . ?
C22 C21 C5 109.8(9) . . ?
C22 C21 H21A 109.8(9) . . ?
C5 C21 H21A 109.6(8) . . ?
C22 C21 H21B 109.8(9) . . ?
C5 C21 H21B 109.7(8) . . ?
H21A C21 H21B 108.0(10) . . ?
C21 C22 H22A 109.4(11) . . ?
C21 C22 H22B 109.4(10) . . ?
H22A C22 H22B 109.4(11) . . ?
C21 C22 H22C 109.4(10) . . ?
H22A C22 H22C 109.6(11) . . ?
H22B C22 H22C 109.7(13) . . ?
C6 C23 C24 110.5(8) . . ?
C6 C23 H23A 109.5(7) . . ?
C24 C23 H23A 109.7(9) . . ?
C6 C23 H23B 109.5(8) . . ?
C24 C23 H23B 109.5(8) . . ?
H23A C23 H23B 108.1(9) . . ?
C23 C24 H24A 109.7(9) . . ?
C23 C24 H24B 109.6(9) . . ?
H24A C24 H24B 109.6(10) . . ?
C23 C24 H24C 109.4(9) . . ?
H24A C24 H24C 109.4(10) . . ?
H24B C24 H24C 109.1(10) . . ?
H2A O2 H2B 24.4(31) . . ?
H1A O1 H1B 89.6(64) . . ?

loop_
_geom_bond_atom_site_label_1
_geom_bond_atom_site_label_2
_geom_bond_distance
_geom_bond_site_symmetry_2
_geom_bond_publ_flag
Ni1 N2 1.898(6) . ?
Ni1 N1 1.921(6) . ?
Ni1 S1 2.132(2) . ?
Ni1 S2 2.131(2) . ?
S2 C2 1.742(8) . ?
S1 C1 1.729(8) . ?
N1 C5 1.295(10) . ?
N1 C7 1.439(9) . ?
N2 C6 1.294(10) . ?
N2 C14 1.448(9) . ?
N3 C3 1.158(11) . ?
N4 C4 1.150(12) . ?
C1 C2 1.359(11) . ?
C1 C3 1.401(11) . ?
C2 C4 1.420(12) . ?
C5 C6 1.480(11) . ?
C5 C21 1.508(11) . ?
C6 C23 1.505(11) . ?
C7 C12 1.349(10) . ?
C7 C8 1.376(11) . ?
C8 C9 1.390(12) . ?
C8 H8 0.930(8) . ?
C9 C10 1.378(12) . ?
C9 H9 0.931(9) . ?
C10 C11 1.367(13) . ?
C10 C13 1.513(12) . ?
C11 C12 1.416(13) . ?
C11 H11 0.930(9) . ?
C12 H12 0.930(8) . ?
C13 H13A 0.965(13) . ?
C13 H13B 0.957(11) . ?
C13 H13C 0.959(12) . ?
C14 C19 1.370(12) . ?
C14 C15 1.375(11) . ?
C15 C16 1.385(13) . ?
C15 H15 0.932(9) . ?
C16 C17 1.362(15) . ?
C16 H16 0.928(10) . ?
C17 C18 1.375(15) . ?
C17 C20 1.531(14) . ?
C18 C19 1.383(14) . ?
C18 H18 0.930(10) . ?
C19 H19 0.932(9) . ?
C20 H20A 0.96(2) . ?
C20 H20B 0.963(14) . ?
C20 H20C 0.960(14) . ?
C21 C22 1.50(2) . ?
C21 H21A 0.972(10) . ?
C21 H21B 0.970(9) . ?
C22 H22A 0.961(11) . ?
C22 H22B 0.960(12) . ?
C22 H22C 0.958(12) . ?
C23 C24 1.546(13) . ?
C23 H23A 0.970(9) . ?
C23 H23B 0.970(9) . ?
C24 H24A 0.958(9) . ?
C24 H24B 0.960(12) . ?
C24 H24C 0.964(11) . ?
O2 H2A 1.46(6) . ?
O2 H2B 1.58(8) . ?
O1 H1A 1.09(6) . ?
O1 H1B 1.00(8) . ?

loop_
_geom_torsion_atom_site_label_1
_geom_torsion_atom_site_label_2
_geom_torsion_atom_site_label_3
_geom_torsion_atom_site_label_4
_geom_torsion
_geom_torsion_site_symmetry_1
_geom_torsion_site_symmetry_2
_geom_torsion_site_symmetry_3
_geom_torsion_site_symmetry_4
_geom_torsion_publ_flag
N2 Ni1 S2 C2 172.4(3) . . . . ?
N1 Ni1 S2 C2 -122.3(11) . . . . ?
S1 Ni1 S2 C2 -0.5(3) . . . . ?
N2 Ni1 S1 C1 -125.7(12) . . . . ?
N1 Ni1 S1 C1 173.1(3) . . . . ?
S2 Ni1 S1 C1 1.9(3) . . . . ?
N2 Ni1 N1 C5 1.6(6) . . . . ?
S1 Ni1 N1 C5 173.7(5) . . . . ?
S2 Ni1 N1 C5 -64.7(13) . . . . ?
N2 Ni1 N1 C7 174.3(6) . . . . ?
S1 Ni1 N1 C7 -13.7(6) . . . . ?
S2 Ni1 N1 C7 108.0(11) . . . . ?
N1 Ni1 N2 C6 0.0(6) . . . . ?
S1 Ni1 N2 C6 -62.0(15) . . . . ?
S2 Ni1 N2 C6 170.5(5) . . . . ?
N1 Ni1 N2 C14 176.4(6) . . . . ?
S1 Ni1 N2 C14 114.5(12) . . . . ?
S2 Ni1 N2 C14 -13.0(6) . . . . ?
Ni1 S1 C1 C2 -3.5(7) . . . . ?
Ni1 S1 C1 C3 176.4(6) . . . . ?
C3 C1 C2 C4 3.3(14) . . . . ?
S1 C1 C2 C4 -176.7(8) . . . . ?
C3 C1 C2 S2 -176.4(7) . . . . ?
S1 C1 C2 S2 3.5(10) . . . . ?
Ni1 S2 C2 C1 -1.6(8) . . . . ?
Ni1 S2 C2 C4 178.6(7) . . . . ?
C2 C1 C3 N3 -169.9(256) . . . . ?
S1 C1 C3 N3 10.1(263) . . . . ?
C1 C2 C4 N4 -152.9(562) . . . . ?
S2 C2 C4 N4 26.8(569) . . . . ?
C7 N1 C5 C6 -175.7(6) . . . . ?
Ni1 N1 C5 C6 -2.7(9) . . . . ?
C7 N1 C5 C21 6.8(12) . . . . ?
Ni1 N1 C5 C21 179.8(7) . . . . ?
C14 N2 C6 C5 -178.1(6) . . . . ?
Ni1 N2 C6 C5 -1.4(9) . . . . ?
C14 N2 C6 C23 3.1(12) . . . . ?
Ni1 N2 C6 C23 179.8(6) . . . . ?
N1 C5 C6 N2 2.7(11) . . . . ?
C21 C5 C6 N2 -179.7(8) . . . . ?
N1 C5 C6 C23 -178.5(7) . . . . ?
C21 C5 C6 C23 -0.9(13) . . . . ?
C5 N1 C7 C12 -104.8(9) . . . . ?
Ni1 N1 C7 C12 82.9(9) . . . . ?
C5 N1 C7 C8 77.9(10) . . . . ?
Ni1 N1 C7 C8 -94.4(8) . . . . ?
C12 C7 C8 C9 2.7(13) . . . . ?
N1 C7 C8 C9 179.9(8) . . . . ?
C7 C8 C9 C10 0.2(15) . . . . ?
C8 C9 C10 C11 -3.6(15) . . . . ?
C8 C9 C10 C13 178.5(10) . . . . ?
C9 C10 C11 C12 4.5(15) . . . . ?
C13 C10 C11 C12 -177.6(9) . . . . ?
C8 C7 C12 C11 -1.8(13) . . . . ?
N1 C7 C12 C11 -179.1(8) . . . . ?
C10 C11 C12 C7 -1.9(14) . . . . ?
C6 N2 C14 C19 -89.1(10) . . . . ?
Ni1 N2 C14 C19 94.6(8) . . . . ?
C6 N2 C14 C15 93.4(9) . . . . ?
Ni1 N2 C14 C15 -82.9(9) . . . . ?
C19 C14 C15 C16 0.7(14) . . . . ?
N2 C14 C15 C16 178.2(8) . . . . ?
C14 C15 C16 C17 1.0(15) . . . . ?
C15 C16 C17 C18 -0.9(15) . . . . ?
C15 C16 C17 C20 177.8(9) . . . . ?
C16 C17 C18 C19 -0.9(16) . . . . ?
C20 C17 C18 C19 -179.5(10) . . . . ?
C15 C14 C19 C18 -2.4(13) . . . . ?
N2 C14 C19 C18 -179.9(8) . . . . ?
C17 C18 C19 C14 2.5(15) . . . . ?
N1 C5 C21 C22 87.8(10) . . . . ?
C6 C5 C21 C22 -89.5(10) . . . . ?
N2 C6 C23 C24 95.4(10) . . . . ?
C5 C6 C23 C24 -83.3(10) . . . . ?
